data_7024141
loop_
_publ_author_name
'Kano, Naokazu'
'Kusaka, Shinpei'
'Kawashima, Takayuki'

_publ_section_title
;
 Insertion of platinum and palladium into a sulfur(IV)-sulfur(II) bond of
 a sulfur-substituted sulfurane.
;
_journal_issue 2
_journal_name_full 'Dalton transactions (Cambridge, England : 2003)'
_journal_page_first 456
_journal_page_last 460
_journal_paper_doi 10.1039/b911566h
_journal_volume 39
_journal_year 2010
_chemical_formula_moiety 'C35 H28 F6 O P2 Pd S, C6 H6'
_chemical_formula_sum 'C41 H34 F6 O P2 Pd S'
_chemical_formula_weight 857.08
_chemical_name_systematic
;
?
;
_space_group_IT_number 2
_symmetry_cell_setting triclinic
_symmetry_space_group_name_Hall '-P 1'
_symmetry_space_group_name_H-M 'P -1'
_atom_sites_solution_hydrogens geom
_atom_sites_solution_primary direct
_atom_sites_solution_secondary difmap
_audit_creation_method SHELXL-97
_cell_angle_alpha 98.614(14)
_cell_angle_beta 94.818(13)
_cell_angle_gamma 105.675(15)
_cell_formula_units_Z 2
_cell_length_a 10.054(4)
_cell_length_b 11.308(4)
_cell_length_c 17.161(7)
_cell_measurement_reflns_used 4952
_cell_measurement_temperature 120(2)
_cell_measurement_theta_max 27.4835
_cell_measurement_theta_min 3.0043
_cell_volume 1841.4(12)
_computing_cell_refinement 'CrystalClear (Rigaku Corp., 2000)'
_computing_data_collection 'CrystalClear (Rigaku Corp., 2000)'
_computing_data_reduction 'CrystalClear (Rigaku Corp., 2000)'
_computing_structure_refinement 'SHELXL-97 (Sheldrick, 1997)'
_computing_structure_solution 'SHELXS-97 (Sheldrick, 1990)'
_diffrn_ambient_temperature 120(2)
_diffrn_detector_area_resol_mean 14.5666
_diffrn_measured_fraction_theta_full 0.974
_diffrn_measured_fraction_theta_max 0.974
_diffrn_measurement_details
;
scan:
Number of images: 600
Slice: -70.0000 - 110.0000
Image width: 0.3000
Exp time: 24.0000
Rotation axis: Omega
Omega: 0.0000
Chi: 45.0000
Phi: 0.0000
XTD: 45.2267
2theta: 19.2053
scan:
Number of images: 600
Slice: -70.0000 - 110.0000
Image width: 0.3000
Exp time: 24.0000
Rotation axis: Omega
Omega: 0.0000
Chi: 45.0000
Phi: 90.0000
XTD: 45.2267
2theta: 19.2053

;
_diffrn_measurement_device
;
Mercury CCD (2x2 bin mode)
;
_diffrn_measurement_device_details
;
AFC8: Eulerian 3-circle
;
_diffrn_measurement_method dtprofit.ref
_diffrn_orient_matrix_type d*Trek
_diffrn_orient_matrix_UB_11 0.0221
_diffrn_orient_matrix_UB_12 -0.0021
_diffrn_orient_matrix_UB_13 -0.1018
_diffrn_orient_matrix_UB_21 0.0025
_diffrn_orient_matrix_UB_22 0.0888
_diffrn_orient_matrix_UB_23 -0.0288
_diffrn_orient_matrix_UB_31 0.0582
_diffrn_orient_matrix_UB_32 0.0110
_diffrn_orient_matrix_UB_33 0.0045
_diffrn_radiation_detector CCD
_diffrn_radiation_monochromator 'Graphite Monochromator'
_diffrn_radiation_source 'fine-focus sealed tube'
_diffrn_radiation_type MoK\a
_diffrn_radiation_wavelength 0.71070
_diffrn_reflns_av_R_equivalents 0.0311
_diffrn_reflns_av_sigmaI/netI 0.0849
_diffrn_reflns_limit_h_max 11
_diffrn_reflns_limit_h_min -11
_diffrn_reflns_limit_k_max 13
_diffrn_reflns_limit_k_min -12
_diffrn_reflns_limit_l_max 20
_diffrn_reflns_limit_l_min -20
_diffrn_reflns_number 11967
_diffrn_reflns_reduction_process 'Lp corrections applied'
_diffrn_reflns_theta_full 25.00
_diffrn_reflns_theta_max 25.00
_diffrn_reflns_theta_min 3.00
_exptl_absorpt_coefficient_mu 0.711
_exptl_absorpt_correction_T_max 0.9653
_exptl_absorpt_correction_T_min 0.8827
_exptl_absorpt_correction_type multi-scan
_exptl_absorpt_process_details
;
Jacobson, R. (2001) Private communication
;
_exptl_crystal_colour Yellow
_exptl_crystal_density_diffrn 1.546
_exptl_crystal_density_method 'not measured'
_exptl_crystal_description Block
_exptl_crystal_F_000 868
_exptl_crystal_size_max 0.18
_exptl_crystal_size_mid 0.10
_exptl_crystal_size_min 0.05
_refine_diff_density_max 1.232
_refine_diff_density_min -0.665
_refine_diff_density_rms 0.092
_refine_ls_extinction_coef 0.711
_refine_ls_extinction_method none
_refine_ls_goodness_of_fit_ref 1.037
_refine_ls_hydrogen_treatment riding
_refine_ls_matrix_type full
_refine_ls_number_parameters 469
_refine_ls_number_reflns 6315
_refine_ls_number_restraints 0
_refine_ls_restrained_S_all 1.037
_refine_ls_R_factor_all 0.0687
_refine_ls_R_factor_gt 0.0412
_refine_ls_shift/su_max 0.000
_refine_ls_shift/su_mean 0.000
_refine_ls_structure_factor_coef Fsqd
_refine_ls_weighting_details 'calc w=1/[\s^2^(Fo^2^)+(0.0295P)^2^+0.0000P] where P=(Fo^2^+2Fc^2^)/3'
_refine_ls_weighting_scheme calc
_refine_ls_wR_factor_gt 0.0804
_refine_ls_wR_factor_ref 0.0982
_reflns_number_gt 4273
_reflns_number_total 6315
_reflns_threshold_expression >2sigma(I)
_cod_data_source_file b911566h.txt
_cod_data_source_block pdpph3q1
_cod_depositor_comments
;
The following automatic conversions were performed:

'_exptl_absorpt_correction_type' value 'Multi-scan' changed to
'multi-scan' according to
/home/saulius/struct/CIF-dictionaries/cif_core.dic dictionary named
'cif_core.dic' version 2.4.2 from 2011-04-26.

Automatic conversion script
Id: cif_fix_values 1891 2012-01-12 08:04:46Z andrius 
;
_cod_database_code 7024141

loop_
_symmetry_equiv_pos_as_xyz
'x, y, z'
'-x, -y, -z'

loop_
_atom_site_label
_atom_site_type_symbol
_atom_site_fract_x
_atom_site_fract_y
_atom_site_fract_z
_atom_site_U_iso_or_equiv
_atom_site_adp_type
_atom_site_occupancy
_atom_site_symmetry_multiplicity
_atom_site_calc_flag
_atom_site_refinement_flags
Pd1 Pd 0.46240(3) 0.44452(3) 0.743825(19) 0.02344(12) Uani 1 1 d .
S1 S 0.32198(11) 0.56506(10) 0.78615(6) 0.0276(3) Uani 1 1 d .
C1 C 0.1857(4) 0.5392(4) 0.7078(2) 0.0263(10) Uani 1 1 d .
C2 C 0.1320(4) 0.6412(4) 0.7082(3) 0.0307(11) Uani 1 1 d .
H1 H 0.1719 0.7134 0.7480 0.037 Uiso 1 1 calc R
C3 C 0.0233(5) 0.6415(4) 0.6533(3) 0.0362(12) Uani 1 1 d .
H2 H -0.0106 0.7125 0.6548 0.043 Uiso 1 1 calc R
C4 C -0.0346(5) 0.5354(5) 0.5962(3) 0.0383(12) Uani 1 1 d .
H3 H -0.1088 0.5334 0.5574 0.046 Uiso 1 1 calc R
C5 C 0.0141(4) 0.4328(4) 0.5950(3) 0.0308(11) Uani 1 1 d .
H4 H -0.0289 0.3606 0.5558 0.037 Uiso 1 1 calc R
C6 C 0.1252(4) 0.4308(4) 0.6496(2) 0.0258(10) Uani 1 1 d .
C7 C 0.1747(5) 0.3118(4) 0.6445(3) 0.0306(11) Uani 1 1 d .
C8 C 0.1394(6) 0.2310(5) 0.5600(3) 0.0460(14) Uani 1 1 d .
F1 F 0.1884(3) 0.3010(3) 0.50587(16) 0.0569(9) Uani 1 1 d .
F2 F 0.0025(3) 0.1752(3) 0.53355(19) 0.0674(10) Uani 1 1 d .
F3 F 0.1999(3) 0.1381(3) 0.55402(17) 0.0611(9) Uani 1 1 d .
C9 C 0.0938(5) 0.2334(5) 0.7022(3) 0.0431(13) Uani 1 1 d .
F4 F 0.1211(3) 0.2926(3) 0.77806(18) 0.0634(9) Uani 1 1 d .
F5 F -0.0473(3) 0.2042(2) 0.68485(19) 0.0530(8) Uani 1 1 d .
F6 F 0.1205(3) 0.1231(3) 0.7004(2) 0.0637(10) Uani 1 1 d .
O1 O 0.3098(3) 0.3253(2) 0.66173(17) 0.0267(7) Uani 1 1 d .
P1 P 0.60743(11) 0.32770(10) 0.70662(6) 0.0213(3) Uani 1 1 d .
C10 C 0.6152(4) 0.2963(4) 0.5998(2) 0.0285(11) Uani 1 1 d .
C11 C 0.6055(5) 0.3882(4) 0.5555(3) 0.0336(12) Uani 1 1 d .
H5 H 0.5899 0.4634 0.5803 0.040 Uiso 1 1 calc R
C12 C 0.6188(5) 0.3694(5) 0.4751(3) 0.0375(12) Uani 1 1 d .
H6 H 0.6131 0.4323 0.4451 0.045 Uiso 1 1 calc R
C13 C 0.6401(5) 0.2605(5) 0.4386(3) 0.0445(13) Uani 1 1 d .
H7 H 0.6484 0.2481 0.3834 0.053 Uiso 1 1 calc R
C14 C 0.6495(5) 0.1686(5) 0.4822(3) 0.0530(15) Uani 1 1 d .
H8 H 0.6638 0.0931 0.4570 0.064 Uiso 1 1 calc R
C15 C 0.6379(5) 0.1874(4) 0.5636(3) 0.0385(12) Uani 1 1 d .
H9 H 0.6457 0.1252 0.5938 0.046 Uiso 1 1 calc R
C16 C 0.5602(4) 0.1777(4) 0.7381(2) 0.0240(10) Uani 1 1 d .
C17 C 0.4255(5) 0.1011(4) 0.7098(2) 0.0275(11) Uani 1 1 d .
H10 H 0.3660 0.1278 0.6748 0.033 Uiso 1 1 calc R
C18 C 0.3787(5) -0.0134(4) 0.7326(2) 0.0282(11) Uani 1 1 d .
H11 H 0.2870 -0.0650 0.7129 0.034 Uiso 1 1 calc R
C19 C 0.4636(5) -0.0538(4) 0.7836(3) 0.0354(12) Uani 1 1 d .
H12 H 0.4308 -0.1331 0.7987 0.043 Uiso 1 1 calc R
C20 C 0.5963(5) 0.0218(4) 0.8124(3) 0.0367(12) Uani 1 1 d .
H13 H 0.6551 -0.0049 0.8479 0.044 Uiso 1 1 calc R
C21 C 0.6439(5) 0.1366(4) 0.7897(3) 0.0331(11) Uani 1 1 d .
H14 H 0.7356 0.1880 0.8097 0.040 Uiso 1 1 calc R
C22 C 0.7851(4) 0.4149(4) 0.7558(2) 0.0274(11) Uani 1 1 d .
H15 H 0.8408 0.3561 0.7623 0.033 Uiso 1 1 calc R
H16 H 0.8318 0.4739 0.7226 0.033 Uiso 1 1 calc R
C23 C 0.7763(4) 0.4860(4) 0.8363(2) 0.0275(11) Uani 1 1 d .
H17 H 0.8682 0.5453 0.8587 0.033 Uiso 1 1 calc R
H18 H 0.7485 0.4273 0.8734 0.033 Uiso 1 1 calc R
P2 P 0.64625(12) 0.57129(10) 0.82378(6) 0.0230(3) Uani 1 1 d .
C24 C 0.6296(4) 0.6427(4) 0.9230(2) 0.0244(10) Uani 1 1 d .
C25 C 0.6602(5) 0.5956(4) 0.9908(2) 0.0319(11) Uani 1 1 d .
H19 H 0.6915 0.5230 0.9862 0.038 Uiso 1 1 calc R
C26 C 0.6451(5) 0.6546(5) 1.0648(3) 0.0393(13) Uani 1 1 d .
H20 H 0.6685 0.6229 1.1106 0.047 Uiso 1 1 calc R
C27 C 0.5975(5) 0.7571(5) 1.0735(3) 0.0400(13) Uani 1 1 d .
H21 H 0.5873 0.7962 1.1247 0.048 Uiso 1 1 calc R
C28 C 0.5640(5) 0.8032(5) 1.0065(3) 0.0440(13) Uani 1 1 d .
H22 H 0.5287 0.8735 1.0118 0.053 Uiso 1 1 calc R
C29 C 0.5816(5) 0.7481(4) 0.9317(3) 0.0342(12) Uani 1 1 d .
H23 H 0.5608 0.7821 0.8864 0.041 Uiso 1 1 calc R
C30 C 0.7301(4) 0.7005(4) 0.7770(2) 0.0254(10) Uani 1 1 d .
C31 C 0.8560(5) 0.7858(4) 0.8108(3) 0.0317(11) Uani 1 1 d .
H24 H 0.9002 0.7775 0.8600 0.038 Uiso 1 1 calc R
C32 C 0.9177(5) 0.8826(4) 0.7735(3) 0.0395(12) Uani 1 1 d .
H25 H 1.0048 0.9398 0.7968 0.047 Uiso 1 1 calc R
C33 C 0.8532(5) 0.8972(4) 0.7020(3) 0.0424(13) Uani 1 1 d .
H26 H 0.8962 0.9643 0.6767 0.051 Uiso 1 1 calc R
C34 C 0.7273(5) 0.8144(4) 0.6679(3) 0.0371(12) Uani 1 1 d .
H27 H 0.6832 0.8239 0.6190 0.045 Uiso 1 1 calc R
C35 C 0.6655(5) 0.7175(4) 0.7052(3) 0.0285(11) Uani 1 1 d .
H28 H 0.5778 0.6612 0.6819 0.034 Uiso 1 1 calc R
C36 C 0.8107(6) 0.2510(7) 1.0533(3) 0.0659(19) Uani 1 1 d .
H29 H 0.7605 0.2835 1.0914 0.079 Uiso 1 1 calc R
C37 C 0.8013(6) 0.1262(6) 1.0421(3) 0.0570(16) Uani 1 1 d .
H30 H 0.7466 0.0712 1.0716 0.068 Uiso 1 1 calc R
C38 C 0.8774(6) 0.0847(6) 0.9845(4) 0.0667(18) Uani 1 1 d .
H31 H 0.8731 -0.0013 0.9737 0.080 Uiso 1 1 calc R
C39 C 0.9586(6) 0.1664(7) 0.9430(4) 0.0700(19) Uani 1 1 d .
H32 H 1.0114 0.1375 0.9050 0.084 Uiso 1 1 calc R
C40 C 0.9617(6) 0.2897(6) 0.9575(4) 0.0613(17) Uani 1 1 d .
H33 H 1.0159 0.3460 0.9285 0.074 Uiso 1 1 calc R
C41 C 0.8913(6) 0.3308(6) 1.0105(4) 0.0605(18) Uani 1 1 d .
H34 H 0.8954 0.4168 1.0199 0.073 Uiso 1 1 calc R

loop_
_atom_site_aniso_label
_atom_site_aniso_U_11
_atom_site_aniso_U_22
_atom_site_aniso_U_33
_atom_site_aniso_U_23
_atom_site_aniso_U_13
_atom_site_aniso_U_12
Pd1 0.0274(2) 0.01980(19) 0.0233(2) 0.00393(15) 0.00409(15) 0.00671(15)
S1 0.0307(7) 0.0242(6) 0.0284(6) -0.0015(5) 0.0036(5) 0.0120(5)
C1 0.026(3) 0.025(2) 0.029(3) 0.010(2) 0.006(2) 0.006(2)
C2 0.029(3) 0.031(3) 0.037(3) 0.011(2) 0.010(2) 0.012(2)
C3 0.039(3) 0.032(3) 0.049(3) 0.018(2) 0.019(3) 0.018(2)
C4 0.032(3) 0.048(3) 0.041(3) 0.011(3) 0.013(2) 0.019(3)
C5 0.027(3) 0.037(3) 0.030(3) 0.009(2) 0.002(2) 0.011(2)
C6 0.024(3) 0.030(3) 0.026(2) 0.011(2) 0.007(2) 0.009(2)
C7 0.035(3) 0.019(2) 0.034(3) 0.003(2) -0.007(2) 0.006(2)
C8 0.048(4) 0.036(3) 0.050(4) -0.003(3) -0.011(3) 0.016(3)
F1 0.080(2) 0.072(2) 0.0315(17) 0.0005(16) 0.0047(16) 0.0469(19)
F2 0.050(2) 0.054(2) 0.080(2) -0.0264(18) -0.0278(19) 0.0162(17)
F3 0.072(2) 0.0433(18) 0.061(2) -0.0227(15) -0.0250(17) 0.0323(17)
C9 0.029(3) 0.033(3) 0.068(4) 0.013(3) 0.009(3) 0.007(2)
F4 0.081(2) 0.062(2) 0.0448(19) 0.0257(17) 0.0164(18) 0.0038(18)
F5 0.0293(17) 0.0338(17) 0.098(2) 0.0162(16) 0.0158(16) 0.0074(13)
F6 0.0445(19) 0.0380(18) 0.123(3) 0.040(2) 0.0249(19) 0.0181(15)
O1 0.0221(17) 0.0204(16) 0.0349(18) -0.0037(14) 0.0014(14) 0.0071(13)
P1 0.0242(6) 0.0188(6) 0.0212(6) 0.0025(5) 0.0050(5) 0.0066(5)
C10 0.028(3) 0.027(3) 0.024(2) -0.001(2) 0.006(2) -0.001(2)
C11 0.041(3) 0.033(3) 0.025(3) 0.002(2) 0.000(2) 0.010(2)
C12 0.039(3) 0.047(3) 0.027(3) 0.010(2) 0.003(2) 0.010(2)
C13 0.046(3) 0.056(4) 0.026(3) 0.003(3) 0.009(2) 0.006(3)
C14 0.072(4) 0.046(3) 0.040(3) -0.007(3) 0.024(3) 0.018(3)
C15 0.052(3) 0.037(3) 0.030(3) 0.008(2) 0.016(2) 0.015(3)
C16 0.032(3) 0.023(2) 0.021(2) 0.001(2) 0.011(2) 0.012(2)
C17 0.040(3) 0.026(3) 0.019(2) 0.005(2) 0.005(2) 0.013(2)
C18 0.031(3) 0.023(2) 0.029(3) 0.004(2) 0.004(2) 0.004(2)
C19 0.050(3) 0.025(3) 0.037(3) 0.015(2) 0.012(3) 0.014(2)
C20 0.046(3) 0.029(3) 0.038(3) 0.013(2) -0.004(3) 0.016(2)
C21 0.033(3) 0.030(3) 0.037(3) 0.006(2) 0.001(2) 0.011(2)
C22 0.024(3) 0.029(3) 0.032(3) 0.013(2) 0.002(2) 0.008(2)
C23 0.023(2) 0.029(3) 0.028(3) 0.004(2) -0.001(2) 0.005(2)
P2 0.0285(7) 0.0221(6) 0.0187(6) 0.0029(5) 0.0020(5) 0.0087(5)
C24 0.027(3) 0.022(2) 0.022(2) 0.003(2) 0.001(2) 0.005(2)
C25 0.040(3) 0.032(3) 0.025(3) 0.006(2) 0.001(2) 0.011(2)
C26 0.042(3) 0.048(3) 0.023(3) 0.013(2) 0.002(2) 0.003(3)
C27 0.040(3) 0.047(3) 0.025(3) -0.004(2) 0.014(2) 0.002(3)
C28 0.045(3) 0.043(3) 0.044(3) -0.008(3) 0.006(3) 0.022(3)
C29 0.049(3) 0.035(3) 0.020(2) 0.004(2) 0.001(2) 0.017(2)
C30 0.030(3) 0.020(2) 0.025(2) -0.0007(19) 0.011(2) 0.006(2)
C31 0.039(3) 0.030(3) 0.027(3) 0.002(2) 0.009(2) 0.012(2)
C32 0.034(3) 0.028(3) 0.047(3) -0.004(2) 0.006(3) -0.001(2)
C33 0.054(4) 0.029(3) 0.051(3) 0.016(3) 0.026(3) 0.013(3)
C34 0.048(3) 0.030(3) 0.039(3) 0.012(2) 0.011(3) 0.016(3)
C35 0.033(3) 0.022(2) 0.030(3) 0.005(2) 0.007(2) 0.006(2)
C36 0.037(4) 0.106(6) 0.048(4) -0.022(4) 0.002(3) 0.030(4)
C37 0.042(4) 0.062(4) 0.056(4) 0.003(3) -0.009(3) 0.005(3)
C38 0.048(4) 0.052(4) 0.087(5) -0.014(4) -0.012(4) 0.012(3)
C39 0.048(4) 0.090(5) 0.063(4) -0.017(4) 0.010(3) 0.020(4)
C40 0.052(4) 0.056(4) 0.061(4) 0.006(3) -0.014(3) 0.001(3)
C41 0.051(4) 0.051(4) 0.065(4) -0.017(3) -0.026(3) 0.017(3)

loop_
_atom_type_symbol
_atom_type_description
_atom_type_scat_dispersion_real
_atom_type_scat_dispersion_imag
_atom_type_scat_source
C C 0.0033 0.0016 'International Tables Vol C Tables 4.2.6.8 and 6.1.1.4'
H H 0.0000 0.0000 'International Tables Vol C Tables 4.2.6.8 and 6.1.1.4'
O O 0.0106 0.0060 'International Tables Vol C Tables 4.2.6.8 and 6.1.1.4'
F F 0.0171 0.0103 'International Tables Vol C Tables 4.2.6.8 and 6.1.1.4'
P P 0.1023 0.0942 'International Tables Vol C Tables 4.2.6.8 and 6.1.1.4'
S S 0.1246 0.1234 'International Tables Vol C Tables 4.2.6.8 and 6.1.1.4'
Pd Pd -0.9988 1.0072 'International Tables Vol C Tables 4.2.6.8 and 6.1.1.4'

loop_
_geom_angle_atom_site_label_1
_geom_angle_atom_site_label_2
_geom_angle_atom_site_label_3
_geom_angle
O1 Pd1 P2 173.36(9)
O1 Pd1 P1 88.64(9)
P2 Pd1 P1 85.92(5)
O1 Pd1 S1 93.48(9)
P2 Pd1 S1 92.01(5)
P1 Pd1 S1 177.69(4)
C1 S1 Pd1 106.91(15)
C2 C1 C6 118.8(4)
C2 C1 S1 112.6(3)
C6 C1 S1 128.5(3)
C3 C2 C1 122.9(4)
C3 C2 H1 118.6
C1 C2 H1 118.6
C2 C3 C4 117.9(4)
C2 C3 H2 121.0
C4 C3 H2 121.0
C5 C4 C3 120.6(5)
C5 C4 H3 119.7
C3 C4 H3 119.7
C4 C5 C6 122.4(4)
C4 C5 H4 118.8
C6 C5 H4 118.8
C5 C6 C1 117.3(4)
C5 C6 C7 119.5(4)
C1 C6 C7 123.2(4)
O1 C7 C6 118.3(4)
O1 C7 C8 102.7(4)
C6 C7 C8 112.7(3)
O1 C7 C9 108.7(3)
C6 C7 C9 106.0(4)
C8 C7 C9 108.1(4)
F3 C8 F1 106.3(5)
F3 C8 F2 105.4(4)
F1 C8 F2 105.9(4)
F3 C8 C7 111.7(4)
F1 C8 C7 110.3(4)
F2 C8 C7 116.6(5)
F4 C9 F6 107.5(4)
F4 C9 F5 104.6(4)
F6 C9 F5 104.8(4)
F4 C9 C7 113.2(4)
F6 C9 C7 112.5(4)
F5 C9 C7 113.4(4)
C7 O1 Pd1 133.7(3)
C16 P1 C10 106.67(19)
C16 P1 C22 107.96(19)
C10 P1 C22 107.6(2)
C16 P1 Pd1 112.09(14)
C10 P1 Pd1 114.82(15)
C22 P1 Pd1 107.44(15)
C15 C10 C11 120.0(4)
C15 C10 P1 121.3(3)
C11 C10 P1 118.6(3)
C12 C11 C10 119.7(4)
C12 C11 H5 120.2
C10 C11 H5 120.2
C13 C12 C11 120.6(5)
C13 C12 H6 119.7
C11 C12 H6 119.7
C12 C13 C14 120.0(5)
C12 C13 H7 120.0
C14 C13 H7 120.0
C13 C14 C15 119.8(5)
C13 C14 H8 120.1
C15 C14 H8 120.1
C10 C15 C14 119.9(5)
C10 C15 H9 120.1
C14 C15 H9 120.1
C21 C16 C17 118.5(4)
C21 C16 P1 125.4(3)
C17 C16 P1 116.0(3)
C18 C17 C16 120.1(4)
C18 C17 H10 119.9
C16 C17 H10 119.9
C17 C18 C19 120.8(4)
C17 C18 H11 119.6
C19 C18 H11 119.6
C20 C19 C18 119.4(4)
C20 C19 H12 120.3
C18 C19 H12 120.3
C19 C20 C21 120.0(4)
C19 C20 H13 120.0
C21 C20 H13 120.0
C20 C21 C16 121.1(4)
C20 C21 H14 119.5
C16 C21 H14 119.5
C23 C22 P1 109.4(3)
C23 C22 H15 109.8
P1 C22 H15 109.8
C23 C22 H16 109.8
P1 C22 H16 109.8
H15 C22 H16 108.3
C22 C23 P2 108.4(3)
C22 C23 H17 110.0
P2 C23 H17 110.0
C22 C23 H18 110.0
P2 C23 H18 110.0
H17 C23 H18 108.4
C24 P2 C30 105.02(19)
C24 P2 C23 106.09(19)
C30 P2 C23 105.1(2)
C24 P2 Pd1 121.02(15)
C30 P2 Pd1 110.31(14)
C23 P2 Pd1 108.20(14)
C29 C24 C25 118.5(4)
C29 C24 P2 118.5(3)
C25 C24 P2 122.9(3)
C26 C25 C24 120.0(4)
C26 C25 H19 120.0
C24 C25 H19 120.0
C27 C26 C25 121.6(4)
C27 C26 H20 119.2
C25 C26 H20 119.2
C26 C27 C28 119.0(4)
C26 C27 H21 120.5
C28 C27 H21 120.5
C27 C28 C29 120.7(5)
C27 C28 H22 119.6
C29 C28 H22 119.6
C28 C29 C24 120.1(4)
C28 C29 H23 119.9
C24 C29 H23 119.9
C31 C30 C35 118.3(4)
C31 C30 P2 121.8(3)
C35 C30 P2 119.9(3)
C32 C31 C30 120.5(4)
C32 C31 H24 119.7
C30 C31 H24 119.7
C31 C32 C33 120.5(4)
C31 C32 H25 119.8
C33 C32 H25 119.8
C34 C33 C32 119.9(4)
C34 C33 H26 120.0
C32 C33 H26 120.0
C33 C34 C35 119.6(4)
C33 C34 H27 120.2
C35 C34 H27 120.2
C34 C35 C30 121.2(4)
C34 C35 H28 119.4
C30 C35 H28 119.4
C37 C36 C41 121.8(6)
C37 C36 H29 119.1
C41 C36 H29 119.1
C36 C37 C38 116.0(6)
C36 C37 H30 122.0
C38 C37 H30 122.0
C39 C38 C37 121.3(6)
C39 C38 H31 119.4
C37 C38 H31 119.4
C40 C39 C38 119.0(6)
C40 C39 H32 120.5
C38 C39 H32 120.5
C41 C40 C39 121.0(6)
C41 C40 H33 119.5
C39 C40 H33 119.5
C40 C41 C36 120.9(6)
C40 C41 H34 119.5
C36 C41 H34 119.5

loop_
_geom_bond_atom_site_label_1
_geom_bond_atom_site_label_2
_geom_bond_distance
Pd1 O1 2.026(3)
Pd1 P2 2.2152(13)
Pd1 P1 2.2855(13)
Pd1 S1 2.3009(13)
S1 C1 1.768(4)
C1 C2 1.399(5)
C1 C6 1.414(6)
C2 C3 1.383(6)
C2 H1 0.9500
C3 C4 1.384(6)
C3 H2 0.9500
C4 C5 1.374(6)
C4 H3 0.9500
C5 C6 1.404(5)
C5 H4 0.9500
C6 C7 1.549(6)
C7 O1 1.328(5)
C7 C8 1.552(6)
C7 C9 1.561(6)
C8 F3 1.344(5)
C8 F1 1.348(6)
C8 F2 1.356(5)
C9 F4 1.340(6)
C9 F6 1.341(5)
C9 F5 1.363(5)
P1 C16 1.810(4)
P1 C10 1.827(4)
P1 C22 1.850(4)
C10 C15 1.379(6)
C10 C11 1.394(6)
C11 C12 1.388(6)
C11 H5 0.9500
C12 C13 1.375(6)
C12 H6 0.9500
C13 C14 1.387(7)
C13 H7 0.9500
C14 C15 1.400(6)
C14 H8 0.9500
C15 H9 0.9500
C16 C21 1.385(5)
C16 C17 1.396(6)
C17 C18 1.379(6)
C17 H10 0.9500
C18 C19 1.382(5)
C18 H11 0.9500
C19 C20 1.379(6)
C19 H12 0.9500
C20 C21 1.383(6)
C20 H13 0.9500
C21 H14 0.9500
C22 C23 1.514(6)
C22 H15 0.9900
C22 H16 0.9900
C23 P2 1.839(4)
C23 H17 0.9900
C23 H18 0.9900
P2 C24 1.813(4)
P2 C30 1.814(4)
C24 C29 1.394(6)
C24 C25 1.396(5)
C25 C26 1.383(6)
C25 H19 0.9500
C26 C27 1.362(6)
C26 H20 0.9500
C27 C28 1.384(6)
C27 H21 0.9500
C28 C29 1.388(6)
C28 H22 0.9500
C29 H23 0.9500
C30 C31 1.385(6)
C30 C35 1.408(5)
C31 C32 1.379(6)
C31 H24 0.9500
C32 C33 1.393(6)
C32 H25 0.9500
C33 C34 1.376(6)
C33 H26 0.9500
C34 C35 1.381(6)
C34 H27 0.9500
C35 H28 0.9500
C36 C37 1.372(8)
C36 C41 1.383(8)
C36 H29 0.9500
C37 C38 1.402(8)
C37 H30 0.9500
C38 C39 1.385(8)
C38 H31 0.9500
C39 C40 1.370(8)
C39 H32 0.9500
C40 C41 1.306(8)
C40 H33 0.9500
C41 H34 0.9500

loop_
_geom_torsion_atom_site_label_1
_geom_torsion_atom_site_label_2
_geom_torsion_atom_site_label_3
_geom_torsion_atom_site_label_4
_geom_torsion
O1 Pd1 S1 C1 -22.32(17)
P2 Pd1 S1 C1 153.95(15)
Pd1 S1 C1 C2 -152.6(3)
Pd1 S1 C1 C6 29.6(4)
C6 C1 C2 C3 -1.0(7)
S1 C1 C2 C3 -179.0(3)
C1 C2 C3 C4 0.5(7)
C2 C3 C4 C5 0.6(7)
C3 C4 C5 C6 -1.3(7)
C4 C5 C6 C1 0.8(6)
C4 C5 C6 C7 -179.9(4)
C2 C1 C6 C5 0.3(6)
S1 C1 C6 C5 177.9(3)
C2 C1 C6 C7 -179.0(4)
S1 C1 C6 C7 -1.3(6)
C5 C6 C7 O1 144.5(4)
C1 C6 C7 O1 -36.3(6)
C5 C6 C7 C8 24.7(6)
C1 C6 C7 C8 -156.0(4)
C5 C6 C7 C9 -93.3(5)
C1 C6 C7 C9 86.0(5)
O1 C7 C8 F3 42.9(5)
C6 C7 C8 F3 171.3(4)
C9 C7 C8 F3 -71.9(5)
O1 C7 C8 F1 -75.0(4)
C6 C7 C8 F1 53.4(5)
C9 C7 C8 F1 170.1(4)
O1 C7 C8 F2 164.1(4)
C6 C7 C8 F2 -67.5(5)
C9 C7 C8 F2 49.3(5)
O1 C7 C9 F4 66.7(5)
C6 C7 C9 F4 -61.5(5)
C8 C7 C9 F4 177.5(4)
O1 C7 C9 F6 -55.5(5)
C6 C7 C9 F6 176.3(4)
C8 C7 C9 F6 55.3(5)
O1 C7 C9 F5 -174.3(4)
C6 C7 C9 F5 57.5(5)
C8 C7 C9 F5 -63.5(5)
C6 C7 O1 Pd1 38.1(6)
C8 C7 O1 Pd1 162.9(3)
C9 C7 O1 Pd1 -82.7(4)
P1 Pd1 O1 C7 172.1(4)
S1 Pd1 O1 C7 -7.0(4)
O1 Pd1 P1 C16 -70.94(17)
P2 Pd1 P1 C16 112.88(15)
O1 Pd1 P1 C10 50.99(17)
P2 Pd1 P1 C10 -125.20(16)
O1 Pd1 P1 C22 170.62(16)
P2 Pd1 P1 C22 -5.57(14)
C16 P1 C10 C15 -23.7(4)
C22 P1 C10 C15 92.0(4)
Pd1 P1 C10 C15 -148.5(3)
C16 P1 C10 C11 159.9(3)
C22 P1 C10 C11 -84.4(4)
Pd1 P1 C10 C11 35.1(4)
C15 C10 C11 C12 0.0(7)
P1 C10 C11 C12 176.5(3)
C10 C11 C12 C13 0.6(7)
C11 C12 C13 C14 -0.5(8)
C12 C13 C14 C15 -0.3(8)
C11 C10 C15 C14 -0.8(7)
P1 C10 C15 C14 -177.2(4)
C13 C14 C15 C10 0.9(8)
C10 P1 C16 C21 115.1(4)
C22 P1 C16 C21 -0.3(4)
Pd1 P1 C16 C21 -118.4(4)
C10 P1 C16 C17 -67.7(4)
C22 P1 C16 C17 176.9(3)
Pd1 P1 C16 C17 58.7(3)
C21 C16 C17 C18 -0.6(6)
P1 C16 C17 C18 -178.0(3)
C16 C17 C18 C19 0.1(7)
C17 C18 C19 C20 0.5(7)
C18 C19 C20 C21 -0.6(7)
C19 C20 C21 C16 0.1(7)
C17 C16 C21 C20 0.5(7)
P1 C16 C21 C20 177.6(4)
C16 P1 C22 C23 -87.4(3)
C10 P1 C22 C23 157.8(3)
Pd1 P1 C22 C23 33.7(3)
P1 C22 C23 P2 -48.8(3)
C22 C23 P2 C24 175.1(3)
C22 C23 P2 C30 -74.0(3)
C22 C23 P2 Pd1 43.8(3)
P1 Pd1 P2 C24 -140.43(16)
S1 Pd1 P2 C24 38.53(16)
P1 Pd1 P2 C30 96.55(15)
S1 Pd1 P2 C30 -84.49(15)
P1 Pd1 P2 C23 -17.88(15)
S1 Pd1 P2 C23 161.08(15)
C30 P2 C24 C29 45.2(4)
C23 P2 C24 C29 156.1(4)
Pd1 P2 C24 C29 -80.3(4)
C30 P2 C24 C25 -136.1(4)
C23 P2 C24 C25 -25.1(4)
Pd1 P2 C24 C25 98.4(4)
C29 C24 C25 C26 -1.2(7)
P2 C24 C25 C26 -179.9(3)
C24 C25 C26 C27 1.6(7)
C25 C26 C27 C28 -0.3(7)
C26 C27 C28 C29 -1.4(7)
C27 C28 C29 C24 1.8(8)
C25 C24 C29 C28 -0.5(7)
P2 C24 C29 C28 178.3(4)
C24 P2 C30 C31 55.2(4)
C23 P2 C30 C31 -56.5(4)
Pd1 P2 C30 C31 -172.9(3)
C24 P2 C30 C35 -123.5(3)
C23 P2 C30 C35 124.8(3)
Pd1 P2 C30 C35 8.4(4)
C35 C30 C31 C32 -1.7(6)
P2 C30 C31 C32 179.5(3)
C30 C31 C32 C33 1.0(7)
C31 C32 C33 C34 -0.2(7)
C32 C33 C34 C35 0.2(7)
C33 C34 C35 C30 -1.0(7)
C31 C30 C35 C34 1.7(6)
P2 C30 C35 C34 -179.5(3)
C41 C36 C37 C38 -0.4(8)
C36 C37 C38 C39 1.2(8)
C37 C38 C39 C40 -1.5(9)
C38 C39 C40 C41 1.1(9)
C39 C40 C41 C36 -0.4(9)
C37 C36 C41 C40 0.1(8)
